data_7126216
loop_
_publ_author_name
'Do, Dinh Cao Huan'
'Protchenko, Andrey V.'
'Fuentes, M \'Angeles'
'Hicks, Jamie'
'Vasko, Petra'
'Aldridge, Simon'

_publ_section_title
;
 N-H cleavage vs. Werner complex formation: reactivity of cationic group
 14 tetrelenes towards amines.
;
_journal_issue 34
_journal_name_full 'Chemical communications (Cambridge, England)'
_journal_page_first 4684
_journal_page_last 4687
_journal_paper_doi 10.1039/d0cc00875c
_journal_volume 56
_journal_year 2020
_chemical_formula_moiety 'C47 H50 Al F36 N5 O4 Si'
_chemical_formula_sum 'C47 H50 Al F36 N5 O4 Si'
_chemical_formula_weight 1487.99
_chemical_melting_point ?
_space_group_crystal_system monoclinic
_space_group_IT_number 11
_space_group_name_Hall '-P 2yb'
_space_group_name_H-M_alt 'P 1 21/m 1'
_atom_sites_solution_hydrogens mixed
_atom_sites_solution_primary dual
_audit_creation_method SHELXL-2017/1
_audit_update_record
;
2020-02-01 deposited with the CCDC.	2020-03-16 downloaded from the CCDC.
;
_cell_angle_alpha 90
_cell_angle_beta 97.318(3)
_cell_angle_gamma 90
_cell_formula_units_Z 2
_cell_length_a 10.8558(3)
_cell_length_b 19.5631(5)
_cell_length_c 14.1328(5)
_cell_measurement_reflns_used 4731
_cell_measurement_temperature 150(2)
_cell_measurement_theta_max 76.1180
_cell_measurement_theta_min 3.1090
_cell_volume 2976.98(16)
_computing_cell_refinement 'CrysAlisPro 1.171.38.46 (Rigaku OD, 2015)'
_computing_data_collection 'CrysAlisPro 1.171.38.46 (Rigaku OD, 2015)'
_computing_data_reduction 'CrysAlisPro 1.171.38.46 (Rigaku OD, 2015)'
_computing_molecular_graphics 'SHELXLE (HUbschle, 2017)'
_computing_publication_material 'CIFTAB-2014/2 (Sheldrick, 2014)'
_computing_structure_refinement 'SHELXL-2017/1 (Sheldrick, 2017)'
_computing_structure_solution 'SHELXT (Sheldrick, 2015)'
_diffrn_ambient_temperature 150(2)
_diffrn_detector_area_resol_mean 10.4102
_diffrn_measured_fraction_theta_full 0.999
_diffrn_measured_fraction_theta_max 0.999
_diffrn_measurement_device_type 'SuperNova, Dual, Cu at zero, Atlas'
_diffrn_measurement_method '\w scans'
_diffrn_radiation_type CuK\a
_diffrn_radiation_wavelength 1.54184
_diffrn_reflns_av_R_equivalents 0.0538
_diffrn_reflns_av_unetI/netI 0.0573
_diffrn_reflns_Laue_measured_fraction_full 0.999
_diffrn_reflns_Laue_measured_fraction_max 0.999
_diffrn_reflns_limit_h_max 12
_diffrn_reflns_limit_h_min -13
_diffrn_reflns_limit_k_max 23
_diffrn_reflns_limit_k_min -23
_diffrn_reflns_limit_l_max 17
_diffrn_reflns_limit_l_min -16
_diffrn_reflns_number 15891
_diffrn_reflns_point_group_measured_fraction_full 0.999
_diffrn_reflns_point_group_measured_fraction_max 0.999
_diffrn_reflns_theta_full 67.684
_diffrn_reflns_theta_max 69.994
_diffrn_reflns_theta_min 3.879
_diffrn_source 'micro-focus sealed X-ray tube'
_exptl_absorpt_coefficient_mu 1.979
_exptl_absorpt_correction_T_max 1.00000
_exptl_absorpt_correction_T_min 0.53163
_exptl_absorpt_correction_type multi-scan
_exptl_absorpt_process_details
;
CrysAlisPro 1.171.38.46 (Rigaku Oxford Diffraction, 2015)
Empirical absorption correction using spherical harmonics,
 implemented in SCALE3 ABSPACK scaling algorithm.
;
_exptl_crystal_colour colourless
_exptl_crystal_density_diffrn 1.660
_exptl_crystal_density_meas ?
_exptl_crystal_description needle
_exptl_crystal_F_000 1500
_exptl_crystal_size_max 0.20
_exptl_crystal_size_mid 0.13
_exptl_crystal_size_min 0.09
_refine_diff_density_max 0.705
_refine_diff_density_min -0.459
_refine_diff_density_rms 0.071
_refine_ls_extinction_method none
_refine_ls_goodness_of_fit_ref 1.021
_refine_ls_hydrogen_treatment mixed
_refine_ls_matrix_type full
_refine_ls_number_parameters 650
_refine_ls_number_reflns 5823
_refine_ls_number_restraints 249
_refine_ls_restrained_S_all 1.027
_refine_ls_R_factor_all 0.0833
_refine_ls_R_factor_gt 0.0671
_refine_ls_shift/su_max 0.000
_refine_ls_shift/su_mean 0.000
_refine_ls_structure_factor_coef Fsqd
_refine_ls_weighting_details 'w=1/[\s^2^(Fo^2^)+(0.1192P)^2^+1.5213P] where P=(Fo^2^+2Fc^2^)/3'
_refine_ls_weighting_scheme calc
_refine_ls_wR_factor_gt 0.1790
_refine_ls_wR_factor_ref 0.1983
_reflns_Friedel_coverage 0.000
_reflns_number_gt 4575
_reflns_number_total 5823
_reflns_threshold_expression 'I > 2\s(I)'
_cod_data_source_file d0cc00875c2.cif
_cod_data_source_block 025hdmaf17
_cod_depositor_comments
;
The following automatic conversions were performed:

data item '_chemical_melting_point' value 'not measured' was changed
to '?' -- the value is undefined or not given.

data item '_exptl_crystal_density_meas' value 'not measured' was
changed to '?' -- the value is perceived as not measured.

Automatic conversion script
Id: cif_fix_values 7556 2019-12-06 15:28:31Z antanas 

 Adding full bibliography for 7126216--7126223.cif.
;
_cod_original_cell_volume 2976.99(14)
_cod_original_sg_symbol_H-M 'P 21/m'
_cod_database_code 7126216
_shelx_shelxl_version_number 2017/1
_shelx_space_group_comment
;
The symmetry employed for this shelxl refinement is uniquely defined
by the following loop, which should always be used as a source of
symmetry information in preference to the above space-group names.
They are only intended as comments.
;

loop_
_space_group_symop_operation_xyz
'x, y, z'
'-x, y+1/2, -z'
'-x, -y, -z'
'x, -y-1/2, z'

loop_
_atom_site_label
_atom_site_type_symbol
_atom_site_fract_x
_atom_site_fract_y
_atom_site_fract_z
_atom_site_U_iso_or_equiv
_atom_site_adp_type
_atom_site_occupancy
_atom_site_site_symmetry_order
_atom_site_calc_flag
_atom_site_refinement_flags_posn
_atom_site_refinement_flags_adp
_atom_site_refinement_flags_occupancy
_atom_site_disorder_assembly
_atom_site_disorder_group
Al1 Al 0.56730(9) 0.250000 0.33639(7) 0.0248(2) Uani 1 2 d DS T P . .
F11 F 0.3042(2) 0.250000 0.0590(2) 0.0563(7) Uani 1 2 d DS T P . .
F16 F 0.6697(3) 0.2731(2) 0.0208(3) 0.0591(14) Uani 0.5 1 d D U P . .
F17 F 0.6575(4) 0.1751(3) 0.0855(3) 0.0666(12) Uani 0.5 1 d D U P . .
F19 F 0.2907(6) 0.1578(3) 0.2993(5) 0.0797(16) Uani 0.5 1 d D . P A -2
F20 F 0.1287(4) 0.2036(4) 0.3445(4) 0.0868(18) Uani 0.5 1 d D . P A -2
F21 F 0.2362(3) 0.2587(9) 0.2529(3) 0.085(3) Uani 0.5 1 d D . P A -2
F25 F 0.2916(10) 0.1422(5) 0.4899(10) 0.105(3) Uani 0.5 1 d D . P B -2
F26 F 0.1897(5) 0.2295(3) 0.5295(4) 0.092(3) Uani 0.5 1 d D . P B -2
F27 F 0.3856(5) 0.2211(4) 0.5758(3) 0.096(3) Uani 0.5 1 d D . P B -2
C25 C 0.3271(4) 0.250000 0.4142(3) 0.0369(9) Uani 1 2 d DS T P . .
C26 C 0.2439(6) 0.2167(4) 0.3274(5) 0.0581(16) Uani 0.5 1 d D . P A -2
C28 C 0.2980(6) 0.2100(4) 0.5034(5) 0.0656(19) Uani 0.5 1 d D . P B -2
F1A F 0.9132(6) 0.1599(4) 0.3640(9) 0.122(3) Uani 0.519(3) 1 d D . P C 1
F2A F 0.9001(9) 0.0599(4) 0.4337(7) 0.098(3) Uani 0.519(3) 1 d D . P C 1
F3A F 0.8793(7) 0.1521(4) 0.5130(6) 0.128(4) Uani 0.519(3) 1 d D . P C 1
F4A F 0.7732(9) 0.0888(4) 0.2472(5) 0.115(2) Uani 0.519(3) 1 d D . P C 1
F5A F 0.6905(6) 0.0129(2) 0.3306(5) 0.090(2) Uani 0.519(3) 1 d D . P C 1
F6A F 0.5719(6) 0.0905(3) 0.2636(5) 0.108(3) Uani 0.519(3) 1 d D . P C 1
F7A F 0.6422(9) 0.1503(5) 0.5419(5) 0.113(4) Uani 0.519(3) 1 d D . P C 1
F8A F 0.6954(9) 0.0448(4) 0.5185(5) 0.121(3) Uani 0.519(3) 1 d D . P C 1
F9A F 0.5250(7) 0.0849(4) 0.4432(9) 0.118(3) Uani 0.519(3) 1 d D . P C 1
O1 O 0.6798(4) 0.1901(2) 0.3713(3) 0.0364(7) Uani 0.519(3) 1 d D . P C 1
C17A C 0.7114(16) 0.1250(9) 0.3965(11) 0.0382(7) Uani 0.519(3) 1 d D . P C 1
C18A C 0.8532(13) 0.1226(5) 0.4265(8) 0.089(2) Uani 0.519(3) 1 d D . P C 1
C19A C 0.6841(8) 0.0786(4) 0.3071(7) 0.083(3) Uani 0.519(3) 1 d D . P C 1
C20A C 0.6408(10) 0.0995(5) 0.4770(9) 0.090(3) Uani 0.519(3) 1 d D U P C 1
F1 F 0.8654(7) 0.1684(7) 0.3155(6) 0.138(5) Uani 0.481(3) 1 d D . P C 2
F2 F 0.9244(7) 0.0927(5) 0.4201(8) 0.098(3) Uani 0.481(3) 1 d D . P C 2
F3 F 0.8689(7) 0.1991(3) 0.4682(7) 0.139(4) Uani 0.481(3) 1 d D . P C 2
F4 F 0.7431(10) 0.0487(6) 0.2798(6) 0.115(2) Uani 0.481(3) 1 d D . P C 2
F5 F 0.7331(7) 0.0059(2) 0.4236(5) 0.094(2) Uani 0.481(3) 1 d D . P C 2
F6 F 0.5689(6) 0.0413(3) 0.3377(5) 0.090(2) Uani 0.481(3) 1 d D . P C 2
F7 F 0.7803(6) 0.1052(3) 0.5660(4) 0.0802(18) Uani 0.481(3) 1 d D . P C 2
F8 F 0.6576(7) 0.1907(4) 0.5313(4) 0.0709(18) Uani 0.481(3) 1 d D . P C 2
F9 F 0.5777(8) 0.0859(6) 0.5068(8) 0.126(4) Uani 0.481(3) 1 d D . P C 2
O1A O 0.6330(4) 0.1695(2) 0.3469(4) 0.0364(7) Uani 0.481(3) 1 d D . P C 2
C20 C 0.6836(9) 0.1268(5) 0.5020(12) 0.089(2) Uani 0.481(3) 1 d D U P C 2
C17 C 0.7131(18) 0.1274(10) 0.3991(12) 0.0382(7) Uani 0.481(3) 1 d D . P C 2
C18 C 0.8514(14) 0.1465(6) 0.4004(8) 0.089(2) Uani 0.481(3) 1 d D . P C 2
C19 C 0.6866(9) 0.0536(6) 0.3626(7) 0.083(3) Uani 0.481(3) 1 d D . P C 2
F10 F 0.4100(5) 0.1540(2) 0.0873(4) 0.0574(10) Uani 0.5 1 d D . P C -1
F12 F 0.4416(4) 0.2184(3) -0.0313(3) 0.0590(11) Uani 0.5 1 d D . P C -1
F13 F 0.4021(4) 0.3582(2) 0.1568(4) 0.0606(11) Uani 0.5 1 d D . P C -1
F14 F 0.4612(4) 0.3518(3) 0.0175(3) 0.0636(12) Uani 0.5 1 d D . P C -1
F15 F 0.5931(4) 0.3738(2) 0.1398(3) 0.0594(11) Uani 0.5 1 d D . P C -1
F22 F 0.3470(5) 0.3599(3) 0.3584(6) 0.0774(16) Uani 0.5 1 d D . P A -2
F23 F 0.1746(5) 0.3350(3) 0.4078(6) 0.092(2) Uani 0.5 1 d D . P A -2
F24 F 0.3415(9) 0.3452(6) 0.5108(8) 0.099(3) Uani 0.5 1 d D . P A -2
O2 O 0.5048(3) 0.2403(8) 0.2168(2) 0.032(3) Uani 0.5 1 d . . P C -1
O3 O 0.4477(3) 0.2387(5) 0.4039(3) 0.035(2) Uani 0.5 1 d . . P A -1
C21 C 0.5150(4) 0.2596(7) 0.1266(3) 0.031(3) Uani 0.5 1 d D . P C -1
C22 C 0.4171(5) 0.2189(3) 0.0599(4) 0.0439(13) Uani 0.5 1 d D . P C -1
C23 C 0.4919(6) 0.3378(4) 0.1095(5) 0.0457(15) Uani 0.5 1 d D . P C -1
C27 C 0.2960(6) 0.3244(4) 0.4225(5) 0.0628(18) Uani 0.5 1 d D . P A -2
Si1 Si 0.78784(9) 0.250000 0.82441(7) 0.0265(2) Uani 1 2 d S T P . .
C1 C 0.9260(2) 0.31429(13) 0.97448(17) 0.0251(5) Uani 1 1 d . . . . .
N1 N 0.85792(18) 0.32078(11) 0.88621(14) 0.0244(4) Uani 1 1 d . . . . .
N3 N 0.8135(4) 0.250000 0.7105(3) 0.0439(8) Uani 1 2 d DS T P . .
N2 N 0.9635(2) 0.37087(12) 1.02485(16) 0.0316(5) Uani 1 1 d . . . . .
C2 C 0.9557(3) 0.250000 1.0149(2) 0.0255(7) Uani 1 2 d S T P . .
H2 H 1.001275 0.250000 1.076899 0.031 Uiso 1 2 calc R U P . .
C3 C 1.0605(3) 0.36609(16) 1.1063(2) 0.0414(7) Uani 1 1 d . . . . .
H3C H 1.023860 0.351028 1.162654 0.062 Uiso 1 1 calc R U . . .
H3D H 1.099227 0.410990 1.118688 0.062 Uiso 1 1 calc R U . . .
H3E H 1.123487 0.333033 1.092149 0.062 Uiso 1 1 calc R U . . .
C4 C 0.8825(3) 0.43037(14) 1.0271(2) 0.0380(6) Uani 1 1 d . . . . .
H4A H 0.913269 0.467619 0.990122 0.057 Uiso 1 1 calc R U . . .
H4B H 0.881904 0.445187 1.093294 0.057 Uiso 1 1 calc R U . . .
H4C H 0.797945 0.418206 0.999430 0.057 Uiso 1 1 calc R U . . .
C5 C 0.8609(2) 0.38370(12) 0.83062(17) 0.0265(5) Uani 1 1 d . . . . .
C6 C 0.9722(2) 0.40275(13) 0.79663(19) 0.0300(5) Uani 1 1 d . . . . .
C7 C 0.9720(3) 0.46209(14) 0.7422(2) 0.0367(6) Uani 1 1 d . . . . .
H7 H 1.046767 0.476416 0.719877 0.044 Uiso 1 1 calc R U . . .
C8 C 0.8656(3) 0.50061(14) 0.7198(2) 0.0404(7) Uani 1 1 d . . . . .
H8 H 0.867453 0.540775 0.682245 0.048 Uiso 1 1 calc R U . . .
C9 C 0.7568(3) 0.48044(14) 0.7524(2) 0.0380(6) Uani 1 1 d . . . . .
H9 H 0.683852 0.506955 0.736166 0.046 Uiso 1 1 calc R U . . .
C10 C 0.7510(3) 0.42235(13) 0.80832(19) 0.0309(5) Uani 1 1 d . . . . .
C11 C 0.6280(3) 0.40351(16) 0.8416(2) 0.0385(6) Uani 1 1 d . . . . .
H11 H 0.642867 0.364732 0.887701 0.046 Uiso 1 1 calc R U . . .
C12 C 0.5729(4) 0.4634(2) 0.8928(3) 0.0603(10) Uani 1 1 d . . . . .
H12A H 0.633137 0.478731 0.946178 0.090 Uiso 1 1 calc R U . . .
H12B H 0.496621 0.448453 0.917076 0.090 Uiso 1 1 calc R U . . .
H12C H 0.553714 0.501261 0.847919 0.090 Uiso 1 1 calc R U . . .
C13 C 0.5349(3) 0.3797(2) 0.7575(3) 0.0495(8) Uani 1 1 d . . . . .
H13A H 0.514254 0.417992 0.713635 0.074 Uiso 1 1 calc R U . . .
H13B H 0.459327 0.363193 0.781179 0.074 Uiso 1 1 calc R U . . .
H13C H 0.571710 0.342618 0.723765 0.074 Uiso 1 1 calc R U . . .
C14 C 1.0916(3) 0.36125(14) 0.8137(2) 0.0368(6) Uani 1 1 d . . . . .
H14 H 1.073112 0.317723 0.846259 0.044 Uiso 1 1 calc R U . . .
C15 C 1.1925(3) 0.39920(18) 0.8783(3) 0.0471(7) Uani 1 1 d . . . . .
H15A H 1.213607 0.441571 0.847025 0.071 Uiso 1 1 calc R U . . .
H15B H 1.266541 0.370268 0.890337 0.071 Uiso 1 1 calc R U . . .
H15C H 1.162189 0.410134 0.938916 0.071 Uiso 1 1 calc R U . . .
C16 C 1.1386(3) 0.34295(18) 0.7192(3) 0.0518(8) Uani 1 1 d . . . . .
H16A H 1.071521 0.321463 0.676477 0.078 Uiso 1 1 calc R U . . .
H16B H 1.208559 0.311098 0.731308 0.078 Uiso 1 1 calc R U . . .
H16C H 1.165955 0.384576 0.689408 0.078 Uiso 1 1 calc R U . . .
H1 H 0.669(6) 0.250000 0.825(5) 0.062 Uiso 1 2 d S U P . .
F18 F 0.7341(2) 0.250000 0.1694(2) 0.0744(11) Uani 1 2 d DS TU P C .
C24 C 0.6469(5) 0.2415(6) 0.0999(4) 0.0472(18) Uani 0.5 1 d D U P . .
H3A H 0.772(5) 0.250000 0.661(4) 0.057 Uiso 1 2 d DS U P . .
H3B H 0.881(4) 0.250000 0.698(5) 0.057 Uiso 1 2 d DS U P . .

loop_
_atom_site_aniso_label
_atom_site_aniso_U_11
_atom_site_aniso_U_22
_atom_site_aniso_U_33
_atom_site_aniso_U_23
_atom_site_aniso_U_13
_atom_site_aniso_U_12
Al1 0.0211(5) 0.0265(5) 0.0268(5) 0.000 0.0035(4) 0.000
F11 0.0276(12) 0.090(2) 0.0498(15) 0.000 -0.0007(10) 0.000
F16 0.0366(16) 0.105(4) 0.0382(17) 0.0108(18) 0.0132(13) 0.0020(17)
F17 0.059(2) 0.081(3) 0.061(3) -0.015(2) 0.011(2) 0.029(2)
F19 0.067(3) 0.083(4) 0.092(4) -0.039(3) 0.020(3) -0.027(3)
F20 0.037(2) 0.144(6) 0.081(3) -0.013(4) 0.015(2) -0.029(3)
F21 0.0398(16) 0.166(10) 0.049(2) 0.042(6) 0.0006(15) 0.025(5)
F25 0.099(7) 0.070(4) 0.156(9) 0.049(4) 0.060(6) 0.014(4)
F26 0.065(2) 0.134(8) 0.086(3) 0.039(4) 0.051(2) 0.021(3)
F27 0.071(3) 0.172(8) 0.046(2) 0.031(3) 0.012(2) 0.028(3)
C25 0.0270(17) 0.047(2) 0.039(2) 0.000 0.0115(15) 0.000
C26 0.039(3) 0.086(4) 0.052(4) -0.005(3) 0.013(3) -0.015(3)
C28 0.055(4) 0.089(5) 0.058(4) 0.028(4) 0.027(3) 0.013(4)
F1A 0.038(3) 0.109(6) 0.222(11) -0.012(6) 0.032(5) 0.003(3)
F2A 0.078(5) 0.063(4) 0.141(7) -0.015(5) -0.028(4) 0.045(4)
F3A 0.121(5) 0.094(5) 0.139(6) -0.050(5) -0.099(5) 0.038(4)
F4A 0.176(6) 0.106(5) 0.070(4) -0.018(3) 0.041(3) 0.064(5)
F5A 0.108(4) 0.040(3) 0.108(5) -0.027(3) -0.035(4) 0.017(3)
F6A 0.113(5) 0.060(3) 0.124(5) -0.034(3) -0.080(4) 0.021(3)
F7A 0.169(8) 0.119(7) 0.059(4) 0.025(4) 0.049(4) 0.079(7)
F8A 0.171(7) 0.094(5) 0.105(5) 0.059(4) 0.041(5) 0.063(5)
F9A 0.068(4) 0.072(4) 0.220(11) 0.055(5) 0.039(5) -0.002(3)
O1 0.029(2) 0.034(2) 0.044(2) -0.0002(15) -0.0032(15) 0.0068(14)
C17A 0.0386(15) 0.0314(17) 0.0419(17) -0.0020(12) -0.0050(12) 0.0094(12)
C18A 0.065(3) 0.068(6) 0.131(6) 0.025(4) 0.006(4) 0.023(4)
C19A 0.092(4) 0.056(5) 0.092(6) -0.021(4) -0.028(5) 0.036(4)
C20A 0.083(7) 0.075(6) 0.119(8) 0.050(6) 0.032(6) 0.022(5)
F1 0.035(3) 0.274(14) 0.108(6) 0.087(7) 0.024(3) 0.029(5)
F2 0.044(3) 0.084(6) 0.161(7) 0.032(6) -0.005(4) 0.040(4)
F3 0.092(5) 0.070(4) 0.222(10) 0.049(5) -0.106(6) -0.033(3)
F4 0.176(6) 0.106(5) 0.070(4) -0.018(3) 0.041(3) 0.064(5)
F5 0.127(5) 0.033(2) 0.110(5) 0.003(3) -0.031(4) 0.021(3)
F6 0.086(4) 0.046(3) 0.124(5) -0.015(3) -0.044(4) -0.013(3)
F7 0.111(5) 0.076(4) 0.045(3) 0.012(2) -0.024(3) 0.026(3)
F8 0.096(4) 0.074(4) 0.036(3) -0.010(3) -0.017(2) 0.035(3)
F9 0.068(5) 0.155(9) 0.161(9) 0.101(8) 0.038(5) 0.005(5)
O1A 0.029(2) 0.034(2) 0.044(2) -0.0002(15) -0.0032(15) 0.0068(14)
C20 0.065(3) 0.068(6) 0.131(6) 0.025(4) 0.006(4) 0.023(4)
C17 0.0386(15) 0.0314(17) 0.0419(17) -0.0020(12) -0.0050(12) 0.0094(12)
C18 0.065(3) 0.068(6) 0.131(6) 0.025(4) 0.006(4) 0.023(4)
C19 0.092(4) 0.056(5) 0.092(6) -0.021(4) -0.028(5) 0.036(4)
F10 0.072(3) 0.044(2) 0.053(3) -0.005(2) -0.006(2) -0.008(2)
F12 0.054(2) 0.091(3) 0.0305(17) -0.0103(18) 0.0011(15) -0.004(2)
F13 0.063(3) 0.047(2) 0.074(3) -0.001(2) 0.018(2) 0.0104(19)
F14 0.057(2) 0.079(3) 0.052(2) 0.024(2) -0.005(2) -0.003(2)
F15 0.059(2) 0.055(2) 0.062(2) 0.011(2) -0.001(2) -0.0217(19)
F22 0.055(3) 0.050(3) 0.130(5) 0.037(3) 0.023(3) 0.008(2)
F23 0.052(3) 0.077(4) 0.154(6) 0.032(4) 0.037(3) 0.031(3)
F24 0.098(7) 0.088(6) 0.117(6) -0.061(5) 0.044(5) -0.007(5)
O2 0.0354(15) 0.032(9) 0.0292(15) 0.0009(17) 0.0056(11) -0.0004(17)
O3 0.0272(14) 0.044(8) 0.0357(16) -0.0011(18) 0.0093(12) -0.0007(17)
C21 0.0285(19) 0.037(8) 0.0282(19) -0.001(3) 0.0012(15) -0.001(2)
C22 0.039(3) 0.058(3) 0.033(3) -0.005(3) 0.001(2) -0.009(3)
C23 0.033(3) 0.053(4) 0.049(4) 0.010(3) -0.001(3) -0.006(3)
C27 0.055(4) 0.055(4) 0.085(5) 0.000(4) 0.030(3) 0.012(3)
Si1 0.0269(4) 0.0258(5) 0.0257(5) 0.000 -0.0014(3) 0.000
C1 0.0229(10) 0.0269(12) 0.0260(11) -0.0015(9) 0.0050(9) -0.0013(9)
N1 0.0239(9) 0.0247(9) 0.0248(10) 0.0014(8) 0.0039(7) 0.0010(7)
N3 0.063(2) 0.0399(19) 0.0271(17) 0.000 -0.0026(16) 0.000
N2 0.0334(11) 0.0297(11) 0.0304(11) -0.0058(9) -0.0011(9) 0.0000(9)
C2 0.0269(16) 0.0277(16) 0.0217(15) 0.000 0.0019(12) 0.000
C3 0.0414(15) 0.0373(14) 0.0412(16) -0.0074(12) -0.0112(12) -0.0025(12)
C4 0.0466(15) 0.0274(12) 0.0387(15) -0.0083(11) 0.0002(12) 0.0031(11)
C5 0.0316(12) 0.0227(11) 0.0249(11) -0.0014(9) 0.0022(9) 0.0014(9)
C6 0.0329(12) 0.0222(11) 0.0353(13) -0.0007(10) 0.0054(10) -0.0019(9)
C7 0.0426(15) 0.0274(13) 0.0400(15) 0.0044(11) 0.0044(12) -0.0069(11)
C8 0.0546(17) 0.0240(12) 0.0396(15) 0.0052(11) -0.0053(13) -0.0026(12)
C9 0.0444(15) 0.0265(13) 0.0395(15) -0.0016(11) -0.0080(12) 0.0075(11)
C10 0.0353(13) 0.0285(12) 0.0277(12) -0.0043(10) -0.0010(10) 0.0053(10)
C11 0.0315(13) 0.0442(15) 0.0399(15) 0.0010(12) 0.0048(11) 0.0129(11)
C12 0.053(2) 0.069(2) 0.060(2) -0.0066(18) 0.0115(17) 0.0320(18)
C13 0.0301(14) 0.064(2) 0.0529(19) 0.0036(16) -0.0019(13) 0.0076(13)
C14 0.0325(13) 0.0278(12) 0.0522(17) 0.0058(11) 0.0138(12) -0.0015(10)
C15 0.0282(13) 0.0496(18) 0.063(2) 0.0078(15) 0.0048(13) 0.0002(12)
C16 0.0475(17) 0.0419(16) 0.072(2) -0.0069(15) 0.0301(17) -0.0038(14)
F18 0.0267(12) 0.154(4) 0.0408(15) 0.000 -0.0011(11) 0.000
C24 0.033(2) 0.073(5) 0.036(2) 0.000(4) 0.0046(17) 0.006(4)

loop_
_atom_type_symbol
_atom_type_description
_atom_type_scat_dispersion_real
_atom_type_scat_dispersion_imag
_atom_type_scat_source
C C 0.0181 0.0091 'International Tables Vol C Tables 4.2.6.8 and 6.1.1.4'
H H 0.0000 0.0000 'International Tables Vol C Tables 4.2.6.8 and 6.1.1.4'
Al Al 0.2130 0.2455 'International Tables Vol C Tables 4.2.6.8 and 6.1.1.4'
F F 0.0727 0.0534 'International Tables Vol C Tables 4.2.6.8 and 6.1.1.4'
N N 0.0311 0.0180 'International Tables Vol C Tables 4.2.6.8 and 6.1.1.4'
O O 0.0492 0.0322 'International Tables Vol C Tables 4.2.6.8 and 6.1.1.4'
Si Si 0.2541 0.3302 'International Tables Vol C Tables 4.2.6.8 and 6.1.1.4'

loop_
_geom_angle_atom_site_label_1
_geom_angle_atom_site_label_2
_geom_angle_atom_site_label_3
_geom_angle
_geom_angle_site_symmetry_1
_geom_angle_site_symmetry_3
_geom_angle_publ_flag
O1 Al1 O1 86.0(3) . 4_565 ?
O1 Al1 O3 108.2(3) . . ?
O1 Al1 O3 119.2(3) 4_565 . ?
O1 Al1 O1A 109.1(3) . 4_565 ?
O1 Al1 O1A 23.51(16) 4_565 4_565 ?
O3 Al1 O1A 113.7(4) . 4_565 ?
O1A Al1 O1A 131.5(3) 4_565 . ?
O1 Al1 O2 112.1(4) . . ?
O1 Al1 O2 121.7(4) 4_565 . ?
O3 Al1 O2 107.1(2) . . ?
F16 F16 C24 76.3(6) 4_565 4_565 ?
F16 F16 C24 62.3(5) 4_565 . ?
C24 F16 C24 14.1(10) 4_565 . ?
F16 F16 F17 137.1(2) 4_565 4_565 ?
C24 F16 F17 60.9(6) 4_565 4_565 ?
C24 F16 F17 75.0(6) . 4_565 ?
C24 F17 F16 53.0(4) . 4_565 ?
C24 F17 C24 2.14(16) . 4_565 ?
F16 F17 C24 51.0(3) 4_565 4_565 ?
O3 C25 C27 94.6(5) . 4_565 ?
C27 C25 C27 151.3(6) 4_565 . ?
O3 C25 C28 118.0(4) . 4_565 ?
C27 C25 C28 51.4(4) 4_565 . ?
C27 C25 C28 110.8(4) . . ?
C28 C25 C28 60.7(6) 4_565 . ?
C27 C25 C26 63.0(4) 4_565 . ?
C27 C25 C26 110.5(5) . . ?
C28 C25 C26 133.5(4) 4_565 . ?
C28 C25 C26 105.6(4) . . ?
O3 C25 C26 116.9(4) . 4_565 ?
F20 C26 F21 107.3(6) . . ?
F20 C26 F19 106.8(7) . . ?
F21 C26 F19 106.6(8) . . ?
F20 C26 C25 113.5(5) . . ?
F21 C26 C25 109.5(7) . . ?
F19 C26 C25 112.7(5) . . ?
F27 C28 F26 108.1(6) . . ?
F27 C28 F25 107.0(8) . . ?
F26 C28 F25 107.0(7) . . ?
F27 C28 C25 110.2(5) . . ?
F26 C28 C25 111.0(5) . . ?
F25 C28 C25 113.3(7) . . ?
C17A O1 Al1 149.7(7) . . ?
O1 C17A C20A 111.5(12) . . ?
O1 C17A C18A 108.1(10) . . ?
C20A C17A C18A 111.2(13) . . ?
O1 C17A C19A 108.6(12) . . ?
C20A C17A C19A 110.6(11) . . ?
C18A C17A C19A 106.6(12) . . ?
F2A C18A F3A 106.9(9) . . ?
F2A C18A F1A 109.4(10) . . ?
F3A C18A F1A 107.1(11) . . ?
F2A C18A C17A 114.1(12) . . ?
F3A C18A C17A 108.8(9) . . ?
F1A C18A C17A 110.3(10) . . ?
F6A C19A F5A 107.8(8) . . ?
F6A C19A F4A 111.6(9) . . ?
F5A C19A F4A 106.0(8) . . ?
F6A C19A C17A 110.2(10) . . ?
F5A C19A C17A 111.3(11) . . ?
F4A C19A C17A 109.8(9) . . ?
F9A C20A F8A 109.7(10) . . ?
F9A C20A F7A 109.4(10) . . ?
F8A C20A F7A 109.2(9) . . ?
F9A C20A C17A 110.2(11) . . ?
F8A C20A C17A 110.7(12) . . ?
F7A C20A C17A 107.5(9) . . ?
C17 O1A Al1 146.7(7) . . ?
F8 C20 F7 104.8(10) . . ?
F8 C20 F9 107.8(10) . . ?
F7 C20 F9 110.8(10) . . ?
F8 C20 C17 111.2(11) . . ?
F7 C20 C17 113.4(13) . . ?
F9 C20 C17 108.7(12) . . ?
O1A C17 C20 109.0(13) . . ?
O1A C17 C18 114.7(13) . . ?
C20 C17 C18 108.1(12) . . ?
O1A C17 C19 108.0(11) . . ?
C20 C17 C19 104.9(13) . . ?
C18 C17 C19 111.6(14) . . ?
F1 C18 F2 108.5(11) . . ?
F1 C18 F3 111.5(12) . . ?
F2 C18 F3 114.5(10) . . ?
F1 C18 C17 107.2(11) . . ?
F2 C18 C17 111.4(14) . . ?
F3 C18 C17 103.5(9) . . ?
F6 C19 F5 108.9(9) . . ?
F6 C19 F4 106.3(9) . . ?
F5 C19 F4 109.0(9) . . ?
F6 C19 C17 113.4(9) . . ?
F5 C19 C17 113.7(12) . . ?
F4 C19 C17 105.2(10) . . ?
C21 O2 Al1 144.6(8) . . ?
C25 O3 Al1 147.9(5) . . ?
O2 C21 C22 107.4(8) . . ?
O2 C21 C23 112.9(9) . . ?
C22 C21 C23 108.9(5) . . ?
O2 C21 C24 110.7(6) . . ?
C22 C21 C24 108.4(6) . . ?
C23 C21 C24 108.5(7) . . ?
F10 C22 F12 107.2(5) . . ?
F10 C22 F11 110.0(5) . . ?
F12 C22 F11 106.3(5) . . ?
F10 C22 C21 111.9(6) . . ?
F12 C22 C21 112.5(5) . . ?
F11 C22 C21 108.8(5) . . ?
F13 C23 F14 108.9(7) . . ?
F13 C23 F15 108.2(6) . . ?
F14 C23 F15 107.5(5) . . ?
F13 C23 C21 109.5(5) . . ?
F14 C23 C21 111.6(5) . . ?
F15 C23 C21 111.1(6) . . ?
F22 C27 F23 107.9(6) . . ?
F22 C27 F24 110.0(8) . . ?
F23 C27 F24 109.9(7) . . ?
F22 C27 C25 109.8(5) . . ?
F23 C27 C25 111.6(6) . . ?
F24 C27 C25 107.8(7) . . ?
N3 Si1 N1 111.39(11) . . ?
N3 Si1 N1 111.39(11) . 4_565 ?
N1 Si1 N1 103.95(14) . 4_565 ?
N3 Si1 H1 107(3) . . ?
N1 Si1 H1 111.4(15) . . ?
N1 Si1 H1 111.4(16) 4_565 . ?
N2 C1 N1 119.6(2) . . ?
N2 C1 C2 118.8(2) . . ?
N1 C1 C2 121.5(2) . . ?
C1 N1 C5 121.3(2) . . ?
C1 N1 Si1 121.85(17) . . ?
C5 N1 Si1 115.70(16) . . ?
Si1 N3 H3A 136(5) . . ?
Si1 N3 H3B 120(5) . . ?
H3A N3 H3B 104(7) . . ?
C1 N2 C3 120.1(2) . . ?
C1 N2 C4 121.5(2) . . ?
C3 N2 C4 114.2(2) . . ?
C1 C2 C1 127.6(3) 4_565 . ?
C1 C2 H2 116.2 4_565 . ?
C1 C2 H2 116.2 . . ?
N2 C3 H3C 109.5 . . ?
N2 C3 H3D 109.5 . . ?
H3C C3 H3D 109.5 . . ?
N2 C3 H3E 109.5 . . ?
H3C C3 H3E 109.5 . . ?
H3D C3 H3E 109.5 . . ?
N2 C4 H4A 109.5 . . ?
N2 C4 H4B 109.5 . . ?
H4A C4 H4B 109.5 . . ?
N2 C4 H4C 109.5 . . ?
H4A C4 H4C 109.5 . . ?
H4B C4 H4C 109.5 . . ?
C6 C5 C10 121.3(2) . . ?
C6 C5 N1 119.0(2) . . ?
C10 C5 N1 119.6(2) . . ?
C7 C6 C5 117.9(2) . . ?
C7 C6 C14 118.3(2) . . ?
C5 C6 C14 123.8(2) . . ?
C8 C7 C6 121.6(3) . . ?
C8 C7 H7 119.2 . . ?
C6 C7 H7 119.2 . . ?
C9 C8 C7 119.6(3) . . ?
C9 C8 H8 120.2 . . ?
C7 C8 H8 120.2 . . ?
C8 C9 C10 121.8(3) . . ?
C8 C9 H9 119.1 . . ?
C10 C9 H9 119.1 . . ?
C9 C10 C5 117.8(3) . . ?
C9 C10 C11 118.7(2) . . ?
C5 C10 C11 123.5(2) . . ?
C10 C11 C13 110.7(2) . . ?
C10 C11 C12 111.8(3) . . ?
C13 C11 C12 109.9(3) . . ?
C10 C11 H11 108.1 . . ?
C13 C11 H11 108.1 . . ?
C12 C11 H11 108.1 . . ?
C11 C12 H12A 109.5 . . ?
C11 C12 H12B 109.5 . . ?
H12A C12 H12B 109.5 . . ?
C11 C12 H12C 109.5 . . ?
H12A C12 H12C 109.5 . . ?
H12B C12 H12C 109.5 . . ?
C11 C13 H13A 109.5 . . ?
C11 C13 H13B 109.5 . . ?
H13A C13 H13B 109.5 . . ?
C11 C13 H13C 109.5 . . ?
H13A C13 H13C 109.5 . . ?
H13B C13 H13C 109.5 . . ?
C6 C14 C15 111.6(2) . . ?
C6 C14 C16 111.0(3) . . ?
C15 C14 C16 109.9(3) . . ?
C6 C14 H14 108.1 . . ?
C15 C14 H14 108.1 . . ?
C16 C14 H14 108.1 . . ?
C14 C15 H15A 109.5 . . ?
C14 C15 H15B 109.5 . . ?
H15A C15 H15B 109.5 . . ?
C14 C15 H15C 109.5 . . ?
H15A C15 H15C 109.5 . . ?
H15B C15 H15C 109.5 . . ?
C14 C16 H16A 109.5 . . ?
C14 C16 H16B 109.5 . . ?
H16A C16 H16B 109.5 . . ?
C14 C16 H16C 109.5 . . ?
H16A C16 H16C 109.5 . . ?
H16B C16 H16C 109.5 . . ?
C24 F18 C24 14.8(10) 4_565 . ?
C24 C24 F16 103.7(6) 4_565 4_565 ?
C24 C24 F18 82.6(5) 4_565 . ?
F16 C24 F18 121.3(5) 4_565 . ?
C24 C24 F17 169.3(3) 4_565 . ?
F16 C24 F17 66.0(6) 4_565 . ?
F18 C24 F17 100.0(6) . . ?
C24 C24 F16 62.3(5) 4_565 . ?
F16 C24 F16 41.4(5) 4_565 . ?
F18 C24 F16 112.7(6) . . ?
F17 C24 F16 107.4(6) . . ?
C24 C24 C21 77.0(6) 4_565 . ?
F16 C24 C21 125.3(5) 4_565 . ?
F18 C24 C21 113.1(5) . . ?
F17 C24 C21 111.0(7) . . ?
F16 C24 C21 111.9(6) . . ?
C24 C24 F17 8.6(3) 4_565 4_565 ?
F16 C24 F17 95.4(6) 4_565 4_565 ?
F18 C24 F17 84.9(6) . 4_565 ?
F17 C24 F17 160.8(6) . 4_565 ?
F16 C24 F17 54.0(5) . 4_565 ?
C21 C24 F17 83.5(7) . 4_565 ?

loop_
_geom_bond_atom_site_label_1
_geom_bond_atom_site_label_2
_geom_bond_distance
_geom_bond_site_symmetry_2
_geom_bond_publ_flag
Al1 O1 1.719(4) . ?
Al1 O1 1.719(4) 4_565 ?
Al1 O3 1.720(4) . ?
Al1 O1A 1.727(4) 4_565 ?
Al1 O1A 1.727(4) . ?
Al1 O2 1.750(4) . ?
F11 C22 1.366(7) . ?
F16 F16 0.904(10) 4_565 ?
F16 C24 1.208(7) 4_565 ?
F16 C24 1.327(7) . ?
F16 F17 1.382(7) 4_565 ?
F17 C24 1.322(12) . ?
F17 C24 1.649(13) 4_565 ?
F19 C26 1.340(8) . ?
F20 C26 1.328(7) . ?
F21 C26 1.330(11) . ?
F25 C28 1.339(10) . ?
F26 C28 1.332(7) . ?
F27 C28 1.323(8) . ?
C25 O3 1.354(5) . ?
C25 C27 1.503(8) 4_565 ?
C25 C27 1.503(8) . ?
C25 C28 1.551(7) 4_565 ?
C25 C28 1.551(7) . ?
C25 C26 1.569(8) . ?
C25 C26 1.569(8) 4_565 ?
F1A C18A 1.372(12) . ?
F2A C18A 1.326(10) . ?
F3A C18A 1.349(12) . ?
F4A C19A 1.378(11) . ?
F5A C19A 1.327(9) . ?
F6A C19A 1.313(9) . ?
F7A C20A 1.351(12) . ?
F8A C20A 1.324(10) . ?
F9A C20A 1.318(12) . ?
O1 C17A 1.36(2) . ?
C17A C20A 1.533(13) . ?
C17A C18A 1.545(13) . ?
C17A C19A 1.554(12) . ?
F1 C18 1.302(12) . ?
F2 C18 1.324(10) . ?
F3 C18 1.402(12) . ?
F4 C19 1.393(11) . ?
F5 C19 1.327(10) . ?
F6 C19 1.304(10) . ?
F7 C20 1.363(11) . ?
F8 C20 1.357(12) . ?
F9 C20 1.410(12) . ?
O1A C17 1.35(2) . ?
C20 C17 1.528(14) . ?
C17 C18 1.545(13) . ?
C17 C19 1.547(13) . ?
F10 C22 1.332(8) . ?
F12 C22 1.350(7) . ?
F13 C23 1.313(8) . ?
F14 C23 1.329(8) . ?
F15 C23 1.329(7) . ?
F22 C27 1.318(8) . ?
F23 C27 1.323(8) . ?
F24 C27 1.344(10) . ?
O2 C21 1.347(8) . ?
C21 C22 1.548(9) . ?
C21 C23 1.564(12) . ?
C21 C24 1.567(7) . ?
Si1 N3 1.669(4) . ?
Si1 N1 1.758(2) . ?
Si1 N1 1.758(2) 4_565 ?
Si1 H1 1.29(7) . ?
C1 N2 1.351(3) . ?
C1 N1 1.372(3) . ?
C1 C2 1.402(3) . ?
N1 C5 1.463(3) . ?
N3 H3A 0.78(4) . ?
N3 H3B 0.77(4) . ?
N2 C3 1.461(4) . ?
N2 C4 1.462(4) . ?
C2 H2 0.9500 . ?
C3 H3C 0.9800 . ?
C3 H3D 0.9800 . ?
C3 H3E 0.9800 . ?
C4 H4A 0.9800 . ?
C4 H4B 0.9800 . ?
C4 H4C 0.9800 . ?
C5 C6 1.407(4) . ?
C5 C10 1.414(4) . ?
C6 C7 1.393(4) . ?
C6 C14 1.522(4) . ?
C7 C8 1.381(4) . ?
C7 H7 0.9500 . ?
C8 C9 1.379(5) . ?
C8 H8 0.9500 . ?
C9 C10 1.390(4) . ?
C9 H9 0.9500 . ?
C10 C11 1.516(4) . ?
C11 C13 1.531(5) . ?
C11 C12 1.539(4) . ?
C11 H11 1.0000 . ?
C12 H12A 0.9800 . ?
C12 H12B 0.9800 . ?
C12 H12C 0.9800 . ?
C13 H13A 0.9800 . ?
C13 H13B 0.9800 . ?
C13 H13C 0.9800 . ?
C14 C15 1.526(5) . ?
C14 C16 1.532(5) . ?
C14 H14 1.0000 . ?
C15 H15A 0.9800 . ?
C15 H15B 0.9800 . ?
C15 H15C 0.9800 . ?
C16 H16A 0.9800 . ?
C16 H16B 0.9800 . ?
C16 H16C 0.9800 . ?
F18 C24 1.286(6) 4_565 ?
F18 C24 1.286(6) . ?
C24 C24 0.33(2) 4_565 ?

loop_
_geom_torsion_atom_site_label_1
_geom_torsion_atom_site_label_2
_geom_torsion_atom_site_label_3
_geom_torsion_atom_site_label_4
_geom_torsion
_geom_torsion_site_symmetry_1
_geom_torsion_site_symmetry_2
_geom_torsion_site_symmetry_3
_geom_torsion_site_symmetry_4
_geom_torsion_publ_flag
C27 C25 C26 F20 72.4(7) 4_565 . . . ?
C27 C25 C26 F20 -77.0(8) . . . . ?
C28 C25 C26 F20 -21.3(10) 4_565 . . . ?
C28 C25 C26 F20 42.9(8) . . . . ?
C26 C25 C26 F20 -91.9(6) 4_565 . . . ?
C27 C25 C26 F21 -167.7(7) 4_565 . . . ?
C27 C25 C26 F21 42.9(6) . . . . ?
C28 C25 C26 F21 98.6(7) 4_565 . . . ?
C28 C25 C26 F21 162.8(5) . . . . ?
C26 C25 C26 F21 28.0(6) 4_565 . . . ?
C27 C25 C26 F19 -49.2(6) 4_565 . . . ?
C27 C25 C26 F19 161.4(5) . . . . ?
C28 C25 C26 F19 -142.9(6) 4_565 . . . ?
C28 C25 C26 F19 -78.7(6) . . . . ?
C26 C25 C26 F19 146.5(4) 4_565 . . . ?
C27 C25 C28 F27 129.0(7) 4_565 . . . ?
C27 C25 C28 F27 -77.1(7) . . . . ?
C28 C25 C28 F27 -65.2(6) 4_565 . . . ?
C26 C25 C28 F27 163.2(6) . . . . ?
C26 C25 C28 F27 -149.1(6) 4_565 . . . ?
C27 C25 C28 F26 -111.3(7) 4_565 . . . ?
C27 C25 C28 F26 42.6(8) . . . . ?
C28 C25 C28 F26 54.5(7) 4_565 . . . ?
C26 C25 C28 F26 -77.1(7) . . . . ?
C26 C25 C28 F26 -29.4(9) 4_565 . . . ?
C27 C25 C28 F25 9.1(7) 4_565 . . . ?
C27 C25 C28 F25 163.0(7) . . . . ?
C28 C25 C28 F25 174.9(6) 4_565 . . . ?
C26 C25 C28 F25 43.3(8) . . . . ?
C26 C25 C28 F25 91.0(8) 4_565 . . . ?
O1 Al1 O1 C17A 162.1(13) 4_565 . . . ?
O3 Al1 O1 C17A 42.7(14) . . . . ?
O2 Al1 O1 C17A -75.3(14) . . . . ?
Al1 O1 C17A C20A -52.4(18) . . . . ?
Al1 O1 C17A C18A -175.0(8) . . . . ?
Al1 O1 C17A C19A 69.8(17) . . . . ?
O1 C17A C18A F2A -166.6(10) . . . . ?
C20A C17A C18A F2A 70.7(14) . . . . ?
C19A C17A C18A F2A -50.0(15) . . . . ?
O1 C17A C18A F3A 74.1(12) . . . . ?
C20A C17A C18A F3A -48.6(14) . . . . ?
C19A C17A C18A F3A -169.3(10) . . . . ?
O1 C17A C18A F1A -43.0(13) . . . . ?
C20A C17A C18A F1A -165.8(10) . . . . ?
C19A C17A C18A F1A 73.6(14) . . . . ?
O1 C17A C19A F6A -48.5(13) . . . . ?
C20A C17A C19A F6A 74.3(16) . . . . ?
C18A C17A C19A F6A -164.7(11) . . . . ?
O1 C17A C19A F5A -168.0(9) . . . . ?
C20A C17A C19A F5A -45.3(16) . . . . ?
C18A C17A C19A F5A 75.7(13) . . . . ?
O1 C17A C19A F4A 74.9(12) . . . . ?
C20A C17A C19A F4A -162.4(11) . . . . ?
C18A C17A C19A F4A -41.3(14) . . . . ?
O1 C17A C20A F9A 75.7(12) . . . . ?
C18A C17A C20A F9A -163.6(9) . . . . ?
C19A C17A C20A F9A -45.3(16) . . . . ?
O1 C17A C20A F8A -162.8(10) . . . . ?
C18A C17A C20A F8A -42.0(14) . . . . ?
C19A C17A C20A F8A 76.2(16) . . . . ?
O1 C17A C20A F7A -43.6(14) . . . . ?
C18A C17A C20A F7A 77.1(14) . . . . ?
C19A C17A C20A F7A -164.6(11) . . . . ?
O1A Al1 O1A C17 48.4(16) 4_565 . . . ?
Al1 O1A C17 C20 52.2(19) . . . . ?
Al1 O1A C17 C18 -69.1(19) . . . . ?
Al1 O1A C17 C19 165.7(8) . . . . ?
F8 C20 C17 O1A -41.7(13) . . . . ?
F7 C20 C17 O1A -159.4(9) . . . . ?
F9 C20 C17 O1A 76.8(13) . . . . ?
F8 C20 C17 C18 83.6(15) . . . . ?
F7 C20 C17 C18 -34.2(17) . . . . ?
F9 C20 C17 C18 -157.9(11) . . . . ?
F8 C20 C17 C19 -157.1(11) . . . . ?
F7 C20 C17 C19 85.1(13) . . . . ?
F9 C20 C17 C19 -38.7(16) . . . . ?
O1A C17 C18 F1 -37.7(15) . . . . ?
C20 C17 C18 F1 -159.6(13) . . . . ?
C19 C17 C18 F1 85.5(16) . . . . ?
O1A C17 C18 F2 -156.3(11) . . . . ?
C20 C17 C18 F2 81.8(15) . . . . ?
C19 C17 C18 F2 -33.1(17) . . . . ?
O1A C17 C18 F3 80.2(12) . . . . ?
C20 C17 C18 F3 -41.7(15) . . . . ?
C19 C17 C18 F3 -156.6(11) . . . . ?
O1A C17 C19 F6 -36.8(15) . . . . ?
C20 C17 C19 F6 79.4(15) . . . . ?
C18 C17 C19 F6 -163.7(11) . . . . ?
O1A C17 C19 F5 -161.9(10) . . . . ?
C20 C17 C19 F5 -45.7(15) . . . . ?
C18 C17 C19 F5 71.2(15) . . . . ?
O1A C17 C19 F4 79.0(12) . . . . ?
C20 C17 C19 F4 -164.8(11) . . . . ?
C18 C17 C19 F4 -47.9(15) . . . . ?
O1 Al1 O2 C21 -91.5(17) . . . . ?
O1 Al1 O2 C21 7.8(18) 4_565 . . . ?
O3 Al1 O2 C21 150.0(15) . . . . ?
O1 Al1 O3 C25 -161.1(11) . . . . ?
O1 Al1 O3 C25 103.2(11) 4_565 . . . ?
O2 Al1 O3 C25 -40.1(13) . . . . ?
Al1 O2 C21 C22 176.6(12) . . . . ?
Al1 O2 C21 C23 -63.4(15) . . . . ?
Al1 O2 C21 C24 58(2) . . . . ?
O2 C21 C22 F10 -41.0(9) . . . . ?
C23 C21 C22 F10 -163.6(5) . . . . ?
C24 C21 C22 F10 78.6(8) . . . . ?
O2 C21 C22 F12 -161.8(7) . . . . ?
C23 C21 C22 F12 75.6(6) . . . . ?
C24 C21 C22 F12 -42.2(9) . . . . ?
O2 C21 C22 F11 80.8(9) . . . . ?
C23 C21 C22 F11 -41.8(6) . . . . ?
C24 C21 C22 F11 -159.6(6) . . . . ?
O2 C21 C23 F13 -38.2(7) . . . . ?
C22 C21 C23 F13 81.0(6) . . . . ?
C24 C21 C23 F13 -161.3(5) . . . . ?
O2 C21 C23 F14 -158.9(5) . . . . ?
C22 C21 C23 F14 -39.7(6) . . . . ?
C24 C21 C23 F14 78.1(6) . . . . ?
O2 C21 C23 F15 81.2(6) . . . . ?
C22 C21 C23 F15 -159.6(5) . . . . ?
C24 C21 C23 F15 -41.8(6) . . . . ?
C27 C25 C27 F22 -148.8(11) 4_565 . . . ?
C28 C25 C27 F22 152.3(8) 4_565 . . . ?
C28 C25 C27 F22 165.5(6) . . . . ?
C26 C25 C27 F22 -77.8(7) . . . . ?
C26 C25 C27 F22 -65.2(6) 4_565 . . . ?
C27 C25 C27 F23 -29.3(18) 4_565 . . . ?
C28 C25 C27 F23 -88.2(7) 4_565 . . . ?
C28 C25 C27 F23 -75.0(7) . . . . ?
C26 C25 C27 F23 41.8(7) . . . . ?
C26 C25 C27 F23 54.4(6) 4_565 . . . ?
C27 C25 C27 F24 91.4(15) 4_565 . . . ?
C28 C25 C27 F24 32.5(6) 4_565 . . . ?
C28 C25 C27 F24 45.8(7) . . . . ?
C26 C25 C27 F24 162.5(6) . . . . ?
C26 C25 C27 F24 175.1(7) 4_565 . . . ?
N2 C1 N1 C5 21.8(3) . . . . ?
C2 C1 N1 C5 -159.6(2) . . . . ?
N2 C1 N1 Si1 -170.88(18) . . . . ?
C2 C1 N1 Si1 7.8(3) . . . . ?
N3 Si1 N1 C1 -133.9(2) . . . . ?
N1 Si1 N1 C1 -13.8(2) 4_565 . . . ?
N3 Si1 N1 C5 34.2(2) . . . . ?
N1 Si1 N1 C5 154.23(13) 4_565 . . . ?
N1 C1 N2 C3 -164.6(2) . . . . ?
C2 C1 N2 C3 16.7(4) . . . . ?
N1 C1 N2 C4 40.0(3) . . . . ?
C2 C1 N2 C4 -138.7(3) . . . . ?
N2 C1 C2 C1 -179.8(2) . . . 4_565 ?
N1 C1 C2 C1 1.5(5) . . . 4_565 ?
C1 N1 C5 C6 66.0(3) . . . . ?
Si1 N1 C5 C6 -102.1(2) . . . . ?
C1 N1 C5 C10 -116.9(3) . . . . ?
Si1 N1 C5 C10 75.0(3) . . . . ?
C10 C5 C6 C7 1.7(4) . . . . ?
N1 C5 C6 C7 178.7(2) . . . . ?
C10 C5 C6 C14 -176.6(3) . . . . ?
N1 C5 C6 C14 0.4(4) . . . . ?
C5 C6 C7 C8 -1.5(4) . . . . ?
C14 C6 C7 C8 176.9(3) . . . . ?
C6 C7 C8 C9 0.4(4) . . . . ?
C7 C8 C9 C10 0.6(4) . . . . ?
C8 C9 C10 C5 -0.5(4) . . . . ?
C8 C9 C10 C11 179.9(3) . . . . ?
C6 C5 C10 C9 -0.7(4) . . . . ?
N1 C5 C10 C9 -177.7(2) . . . . ?
C6 C5 C10 C11 178.9(2) . . . . ?
N1 C5 C10 C11 1.9(4) . . . . ?
C9 C10 C11 C13 69.4(3) . . . . ?
C5 C10 C11 C13 -110.2(3) . . . . ?
C9 C10 C11 C12 -53.5(4) . . . . ?
C5 C10 C11 C12 126.9(3) . . . . ?
C7 C6 C14 C15 68.6(3) . . . . ?
C5 C6 C14 C15 -113.1(3) . . . . ?
C7 C6 C14 C16 -54.4(3) . . . . ?
C5 C6 C14 C16 123.9(3) . . . . ?
C24 F18 C24 F16 101.5(10) 4_565 . . 4_565 ?
C24 F18 C24 F17 169.5(3) 4_565 . . . ?
C24 F18 C24 F16 55.7(7) 4_565 . . . ?
C24 F18 C24 C21 -72.4(8) 4_565 . . . ?
C24 F18 C24 F17 8.3(3) 4_565 . . 4_565 ?
F16 F17 C24 C24 -16.6(17) 4_565 . . 4_565 ?
C24 F17 C24 F16 16.6(17) 4_565 . . 4_565 ?
F16 F17 C24 F18 -119.9(5) 4_565 . . . ?
C24 F17 C24 F18 -103.3(18) 4_565 . . . ?
F16 F17 C24 F16 -2.2(2) 4_565 . . . ?
C24 F17 C24 F16 14.5(15) 4_565 . . . ?
F16 F17 C24 C21 120.4(5) 4_565 . . . ?
C24 F17 C24 C21 137(2) 4_565 . . . ?
F16 F17 C24 F17 -16.6(16) 4_565 . . 4_565 ?
C24 F17 C24 F17 0.02(9) 4_565 . . 4_565 ?
F16 F16 C24 C24 179.995(4) 4_565 . . 4_565 ?
F17 F16 C24 C24 2.8(3) 4_565 . . 4_565 ?
C24 F16 C24 F16 180.005(3) 4_565 . . 4_565 ?
F17 F16 C24 F16 -177.2(3) 4_565 . . 4_565 ?
F16 F16 C24 F18 112.2(7) 4_565 . . . ?
C24 F16 C24 F18 -67.8(7) 4_565 . . . ?
F17 F16 C24 F18 -65.0(7) 4_565 . . . ?
F16 F16 C24 F17 3.0(3) 4_565 . . . ?
C24 F16 C24 F17 -177.0(3) 4_565 . . . ?
F17 F16 C24 F17 -174.2(6) 4_565 . . . ?
F16 F16 C24 C21 -119.1(7) 4_565 . . . ?
C24 F16 C24 C21 61.0(7) 4_565 . . . ?
F17 F16 C24 C21 63.8(7) 4_565 . . . ?
F16 F16 C24 F17 177.2(3) 4_565 . . 4_565 ?
C24 F16 C24 F17 -2.8(3) 4_565 . . 4_565 ?
O2 C21 C24 C24 -113.3(9) . . . 4_565 ?
C22 C21 C24 C24 129.2(6) . . . 4_565 ?
C23 C21 C24 C24 11.1(3) . . . 4_565 ?
O2 C21 C24 F16 149.1(11) . . . 4_565 ?
C22 C21 C24 F16 31.5(14) . . . 4_565 ?
C23 C21 C24 F16 -86.6(11) . . . 4_565 ?
O2 C21 C24 F18 -37.3(13) . . . . ?
C22 C21 C24 F18 -154.8(7) . . . . ?
C23 C21 C24 F18 87.1(8) . . . . ?
O2 C21 C24 F17 74.2(10) . . . . ?
C22 C21 C24 F17 -43.3(8) . . . . ?
C23 C21 C24 F17 -161.4(5) . . . . ?
O2 C21 C24 F16 -165.8(10) . . . . ?
C22 C21 C24 F16 76.7(10) . . . . ?
C23 C21 C24 F16 -41.4(8) . . . . ?
O2 C21 C24 F17 -118.9(10) . . . 4_565 ?
C22 C21 C24 F17 123.6(6) . . . 4_565 ?
C23 C21 C24 F17 5.5(5) . . . 4_565 ?
